data_4308470
loop_
_publ_author_name
'Bratislav Djordjevic'
'Oliver Schuster'
'Hubert Schmidbaur'

_publ_section_title
;
A Cyclic Hexamer of Silver Trifluoroacetate Supported by Four
Triphenylphosphine Sulfide Template Molecules
;
_journal_name_full 'Inorganic Chemistry'
_journal_page_first 673
_journal_page_last 676
_journal_paper_doi 10.1021/ic048795o
_journal_volume 44
_journal_year 2005
_chemical_formula_sum 'C22 H18 Ag2 F6 N2 O8 S2'
_chemical_formula_weight 832.24
_chemical_name_systematic
;
?
;
_space_group_IT_number 2
_symmetry_cell_setting triclinic
_symmetry_space_group_name_Hall '-P 1'
_symmetry_space_group_name_H-M 'P -1'
_atom_sites_solution_hydrogens geom
_atom_sites_solution_primary direct
_atom_sites_solution_secondary difmap
_audit_creation_method SHELXL-97
_cell_angle_alpha 104.2352(18)
_cell_angle_beta 96.633(2)
_cell_angle_gamma 118.9642(12)
_cell_formula_units_Z 2
_cell_length_a 10.9501(3)
_cell_length_b 11.2398(4)
_cell_length_c 13.8195(4)
_cell_measurement_reflns_used 39342
_cell_measurement_temperature 143(2)
_cell_volume 1386.14(8)
_computing_cell_refinement DENZO
_computing_data_collection XPRESS
_computing_data_reduction SCALEPACK
_computing_molecular_graphics SHELXTL-PLUS
_computing_publication_material 'SHELXL-97 (Sheldrick, 1997)'
_computing_structure_refinement 'SHELXL-97 (Sheldrick, 1997)'
_computing_structure_solution 'SHELXS-97 (Sheldrick, 1990)'
_diffrn_ambient_temperature 143(2)
_diffrn_measured_fraction_theta_full 0.934
_diffrn_measured_fraction_theta_max 0.934
_diffrn_measurement_device_type 'NONIUS DIP 2020'
_diffrn_measurement_method phi-rotation
_diffrn_radiation_monochromator graphite
_diffrn_radiation_source 'fine-focus sealed tube'
_diffrn_radiation_type MoK\a
_diffrn_radiation_wavelength 0.71073
_diffrn_reflns_av_R_equivalents 0.043
_diffrn_reflns_av_sigmaI/netI 0.0399
_diffrn_reflns_limit_h_max 13
_diffrn_reflns_limit_h_min -13
_diffrn_reflns_limit_k_max 13
_diffrn_reflns_limit_k_min -13
_diffrn_reflns_limit_l_max 16
_diffrn_reflns_limit_l_min -16
_diffrn_reflns_number 39342
_diffrn_reflns_theta_full 25.37
_diffrn_reflns_theta_max 25.37
_diffrn_reflns_theta_min 2.34
_exptl_absorpt_coefficient_mu 1.653
_exptl_absorpt_correction_T_max 0.885
_exptl_absorpt_correction_T_min 0.614
_exptl_absorpt_correction_type refdelf
_exptl_absorpt_process_details
;
Platon Delabs (See: Walker, N. & Stuart, D. (1983) Acta Cryst. A39, 158-166)
;
_exptl_crystal_colour colourless
_exptl_crystal_density_diffrn 1.994
_exptl_crystal_density_method 'not measured'
_exptl_crystal_description block
_exptl_crystal_F_000 816
_exptl_crystal_size_max 0.15
_exptl_crystal_size_mid 0.10
_exptl_crystal_size_min 0.10
_refine_diff_density_max 0.427
_refine_diff_density_min -0.331
_refine_diff_density_rms 0.076
_refine_ls_extinction_method none
_refine_ls_goodness_of_fit_ref 1.060
_refine_ls_hydrogen_treatment riding
_refine_ls_matrix_type full
_refine_ls_number_parameters 380
_refine_ls_number_reflns 4763
_refine_ls_number_restraints 0
_refine_ls_restrained_S_all 1.060
_refine_ls_R_factor_all 0.0353
_refine_ls_R_factor_gt 0.0297
_refine_ls_shift/su_max 0.001
_refine_ls_shift/su_mean 0.000
_refine_ls_structure_factor_coef Fsqd
_refine_ls_weighting_details 'calc w=1/[\s^2^(Fo^2^)+(0.0079P)^2^+2.0580P] where P=(Fo^2^+2Fc^2^)/3'
_refine_ls_weighting_scheme calc
_refine_ls_wR_factor_gt 0.0634
_refine_ls_wR_factor_ref 0.0656
_reflns_number_gt 4279
_reflns_number_total 4763
_reflns_threshold_expression >2sigma(I)
_cod_data_source_file ic048795osi20041014_114852_3.cif
_cod_data_source_block 14p1cos
_cod_original_cell_volume 1386.14(7)
_cod_database_code 4308470

loop_
_symmetry_equiv_pos_as_xyz
'x, y, z'
'-x, -y, -z'

loop_
_atom_site_label
_atom_site_type_symbol
_atom_site_fract_x
_atom_site_fract_y
_atom_site_fract_z
_atom_site_U_iso_or_equiv
_atom_site_adp_type
_atom_site_occupancy
_atom_site_symmetry_multiplicity
_atom_site_calc_flag
_atom_site_refinement_flags
_atom_site_disorder_assembly
_atom_site_disorder_group
Ag1 Ag 0.82501(3) 0.43912(3) 0.29590(2) 0.02726(8) Uani 1 1 d . . .
S1 S 1.41273(9) 0.77798(9) 0.47208(7) 0.02565(18) Uani 1 1 d . . .
N1 N 1.1364(3) 0.7046(3) 0.4423(2) 0.0241(6) Uani 1 1 d . . .
C1 C 0.8074(4) 0.0202(4) 0.2792(3) 0.0335(8) Uani 1 1 d . . .
Ag2 Ag 0.96910(3) 0.37190(3) 0.13525(2) 0.02916(8) Uani 1 1 d . . .
S2 S 1.15982(9) 0.92436(9) 0.22855(7) 0.02540(18) Uani 1 1 d . . .
N2 N 1.2005(3) 0.7067(3) 0.1732(2) 0.0256(6) Uani 1 1 d . . .
C2 C 0.8325(4) 0.1548(4) 0.2538(3) 0.0264(7) Uani 1 1 d . . .
C3 C 0.4815(4) 0.1698(4) -0.0044(3) 0.0320(8) Uani 1 1 d . . .
C4 C 0.6349(4) 0.2595(3) 0.0720(3) 0.0253(7) Uani 1 1 d . . .
O11 O 0.6435(3) 0.3416(3) 0.15534(18) 0.0319(6) Uani 1 1 d . . .
F11 F 0.8335(3) -0.0637(3) 0.2113(2) 0.0663(8) Uani 1 1 d . . .
C11 C 1.2272(5) 0.2186(4) 0.5527(3) 0.0414(9) Uani 1 1 d . . .
H11A H 1.1388 0.1906 0.5757 0.062 Uiso 1 1 calc R . .
H11B H 1.3036 0.2325 0.6070 0.062 Uiso 1 1 calc R . .
H11C H 1.2067 0.1421 0.4890 0.062 Uiso 1 1 calc R . .
O12 O 0.7613(3) 0.2057(3) 0.28807(19) 0.0304(6) Uani 1 1 d . . .
F12 F 0.8935(3) 0.0628(3) 0.3736(2) 0.0557(7) Uani 1 1 d . . .
C12 C 1.2768(4) 0.3580(4) 0.5317(3) 0.0281(8) Uani 1 1 d . . .
F13 F 0.6719(2) -0.0636(2) 0.28287(17) 0.0382(5) Uani 1 1 d . . .
O13 O 1.4026(3) 0.7526(3) 0.36399(19) 0.0320(6) Uani 1 1 d . . .
C13 C 1.3685(4) 0.4918(4) 0.6115(3) 0.0281(8) Uani 1 1 d . . .
H027 H 1.4017 0.4941 0.6790 0.034 Uiso 1 1 calc R . .
O14 O 1.5443(3) 0.8949(3) 0.5494(2) 0.0343(6) Uani 1 1 d . . .
C14 C 1.4121(4) 0.6211(4) 0.5946(3) 0.0273(7) Uani 1 1 d . . .
H032 H 1.4754 0.7113 0.6493 0.033 Uiso 1 1 calc R . .
C15 C 1.3615(4) 0.6163(4) 0.4961(3) 0.0243(7) Uani 1 1 d . . .
C16 C 1.2703(4) 0.4844(4) 0.4144(3) 0.0291(8) Uani 1 1 d . . .
H038 H 1.2364 0.4823 0.3472 0.035 Uiso 1 1 calc R . .
C17 C 1.2303(4) 0.3564(4) 0.4330(3) 0.0307(8) Uani 1 1 d . . .
H035 H 1.1702 0.2663 0.3776 0.037 Uiso 1 1 calc R . .
C18 C 1.2795(4) 0.8195(4) 0.5020(3) 0.0262(7) Uani 1 1 d . . .
H02A H 1.2858 0.8381 0.5768 0.031 Uiso 1 1 calc R . .
H02B H 1.3006 0.9089 0.4881 0.031 Uiso 1 1 calc R . .
C19 C 1.0219(4) 0.6129(4) 0.3929(3) 0.0279(7) Uani 1 1 d . . .
O21 O 0.9248(3) 0.1995(3) 0.2060(2) 0.0398(6) Uani 1 1 d . . .
C21 C 0.6301(4) 0.5633(5) -0.1429(3) 0.0402(9) Uani 1 1 d . . .
H04A H 0.6494 0.6054 -0.1977 0.060 Uiso 1 1 calc R . .
H04B H 0.5473 0.5632 -0.1223 0.060 Uiso 1 1 calc R . .
H04C H 0.6076 0.4636 -0.1688 0.060 Uiso 1 1 calc R . .
O22 O 0.7282(3) 0.2430(3) 0.04017(19) 0.0302(5) Uani 1 1 d . . .
C22 C 0.7621(4) 0.6520(4) -0.0504(3) 0.0289(8) Uani 1 1 d . . .
O23 O 1.1178(3) 0.8882(3) 0.31671(18) 0.0315(6) Uani 1 1 d . . .
C23 C 0.7638(4) 0.6160(4) 0.0387(3) 0.0296(8) Uani 1 1 d . . .
H029 H 0.6800 0.5334 0.0411 0.036 Uiso 1 1 calc R . .
O24 O 1.2365(3) 1.0722(3) 0.2336(2) 0.0346(6) Uani 1 1 d . . .
C24 C 0.8845(4) 0.6971(4) 0.1238(3) 0.0270(7) Uani 1 1 d . . .
H036 H 0.8840 0.6712 0.1843 0.032 Uiso 1 1 calc R . .
C25 C 1.0067(4) 0.8175(3) 0.1194(3) 0.0233(7) Uani 1 1 d . . .
C26 C 1.0093(4) 0.8556(4) 0.0310(3) 0.0260(7) Uani 1 1 d . . .
H025 H 1.0940 0.9372 0.0284 0.031 Uiso 1 1 calc R . .
C27 C 0.8870(4) 0.7735(4) -0.0530(3) 0.0286(8) Uani 1 1 d . . .
H031 H 0.8876 0.7997 -0.1134 0.034 Uiso 1 1 calc R . .
C28 C 1.2781(4) 0.8597(3) 0.1963(3) 0.0253(7) Uani 1 1 d . . .
H02C H 1.3095 0.8827 0.1354 0.030 Uiso 1 1 calc R . .
H02D H 1.3657 0.9079 0.2555 0.030 Uiso 1 1 calc R . .
C29 C 1.1248(4) 0.5851(4) 0.1559(3) 0.0269(7) Uani 1 1 d . . .
F31 F 0.4591(3) 0.2542(3) -0.04808(19) 0.0520(6) Uani 1 1 d . . .
F32 F 0.4609(2) 0.0579(2) -0.08167(16) 0.0369(5) Uani 1 1 d . . .
F33 F 0.3772(2) 0.1168(3) 0.0422(2) 0.0539(7) Uani 1 1 d . . .

loop_
_atom_site_aniso_label
_atom_site_aniso_U_11
_atom_site_aniso_U_22
_atom_site_aniso_U_33
_atom_site_aniso_U_23
_atom_site_aniso_U_13
_atom_site_aniso_U_12
Ag1 0.02596(14) 0.02241(14) 0.02757(16) 0.00495(11) 0.00420(11) 0.01109(11)
S1 0.0213(4) 0.0256(4) 0.0271(5) 0.0123(4) 0.0056(3) 0.0092(3)
N1 0.0238(15) 0.0246(15) 0.0252(16) 0.0111(13) 0.0074(13) 0.0125(13)
C1 0.036(2) 0.0303(19) 0.040(2) 0.0140(17) 0.0124(18) 0.0204(17)
Ag2 0.02643(15) 0.02638(15) 0.03244(17) 0.01052(12) 0.01020(12) 0.01192(12)
S2 0.0293(4) 0.0219(4) 0.0248(5) 0.0072(4) 0.0060(4) 0.0141(4)
N2 0.0268(15) 0.0269(16) 0.0266(16) 0.0101(13) 0.0065(12) 0.0165(14)
C2 0.0282(18) 0.0245(17) 0.0238(19) 0.0091(15) 0.0041(15) 0.0124(15)
C3 0.0307(19) 0.0312(19) 0.031(2) 0.0073(17) 0.0044(16) 0.0163(17)
C4 0.0266(18) 0.0188(16) 0.030(2) 0.0111(15) 0.0051(15) 0.0108(14)
O11 0.0356(14) 0.0343(14) 0.0233(14) 0.0027(11) 0.0023(11) 0.0214(12)
F11 0.088(2) 0.0456(15) 0.095(2) 0.0274(15) 0.0555(18) 0.0491(16)
C11 0.048(2) 0.034(2) 0.051(3) 0.0194(19) 0.013(2) 0.026(2)
O12 0.0406(14) 0.0271(13) 0.0353(14) 0.0158(11) 0.0177(12) 0.0225(12)
F12 0.0488(14) 0.0452(14) 0.0675(18) 0.0350(13) -0.0055(13) 0.0185(12)
C12 0.0242(17) 0.0298(18) 0.040(2) 0.0157(17) 0.0136(16) 0.0189(15)
F13 0.0399(12) 0.0277(11) 0.0459(14) 0.0184(10) 0.0121(10) 0.0147(10)
O13 0.0318(13) 0.0384(14) 0.0294(14) 0.0178(12) 0.0120(11) 0.0178(12)
C13 0.0285(18) 0.0337(19) 0.030(2) 0.0155(16) 0.0090(15) 0.0199(16)
O14 0.0245(13) 0.0288(13) 0.0402(16) 0.0160(12) 0.0014(11) 0.0072(11)
C14 0.0224(17) 0.0285(18) 0.028(2) 0.0080(16) 0.0037(15) 0.0125(15)
C15 0.0222(16) 0.0268(17) 0.0279(19) 0.0130(15) 0.0090(14) 0.0139(15)
C16 0.0294(18) 0.0284(18) 0.0258(19) 0.0086(15) 0.0064(15) 0.0133(16)
C17 0.0308(19) 0.0253(18) 0.030(2) 0.0037(16) 0.0049(16) 0.0144(16)
C18 0.0236(17) 0.0226(17) 0.0255(19) 0.0075(15) 0.0039(14) 0.0084(14)
C19 0.030(2) 0.0285(18) 0.0266(19) 0.0093(16) 0.0058(16) 0.0171(17)
O21 0.0408(15) 0.0479(16) 0.0500(17) 0.0318(14) 0.0238(14) 0.0281(14)
C21 0.033(2) 0.045(2) 0.036(2) 0.0045(19) 0.0026(18) 0.0225(19)
O22 0.0233(12) 0.0309(13) 0.0293(14) 0.0064(11) 0.0046(11) 0.0117(11)
C22 0.0301(19) 0.0312(19) 0.031(2) 0.0048(16) 0.0062(15) 0.0233(16)
O23 0.0365(14) 0.0343(13) 0.0245(14) 0.0096(11) 0.0089(11) 0.0194(12)
C23 0.0269(18) 0.0254(18) 0.039(2) 0.0109(16) 0.0101(16) 0.0158(15)
O24 0.0403(15) 0.0218(12) 0.0345(15) 0.0071(11) 0.0035(12) 0.0140(12)
C24 0.0329(19) 0.0263(18) 0.031(2) 0.0141(16) 0.0131(16) 0.0198(16)
C25 0.0268(17) 0.0219(16) 0.0258(18) 0.0084(14) 0.0090(14) 0.0158(15)
C26 0.0318(18) 0.0230(17) 0.0306(19) 0.0131(15) 0.0122(15) 0.0173(15)
C27 0.037(2) 0.036(2) 0.0271(19) 0.0150(16) 0.0112(16) 0.0274(18)
C28 0.0259(17) 0.0218(16) 0.0232(18) 0.0073(14) 0.0039(14) 0.0099(14)
C29 0.0277(18) 0.031(2) 0.027(2) 0.0104(16) 0.0080(15) 0.0191(17)
F31 0.0479(14) 0.0450(14) 0.0518(16) 0.0066(12) -0.0140(12) 0.0272(12)
F32 0.0312(11) 0.0315(11) 0.0320(12) -0.0019(10) -0.0003(9) 0.0130(9)
F33 0.0256(12) 0.0576(15) 0.0511(16) 0.0023(12) 0.0126(11) 0.0097(11)

loop_
_atom_type_symbol
_atom_type_description
_atom_type_scat_dispersion_real
_atom_type_scat_dispersion_imag
_atom_type_scat_source
C C 0.0033 0.0016 'International Tables Vol C Tables 4.2.6.8 and 6.1.1.4'
H H 0.0000 0.0000 'International Tables Vol C Tables 4.2.6.8 and 6.1.1.4'
N N 0.0061 0.0033 'International Tables Vol C Tables 4.2.6.8 and 6.1.1.4'
O O 0.0106 0.0060 'International Tables Vol C Tables 4.2.6.8 and 6.1.1.4'
F F 0.0171 0.0103 'International Tables Vol C Tables 4.2.6.8 and 6.1.1.4'
S S 0.1246 0.1234 'International Tables Vol C Tables 4.2.6.8 and 6.1.1.4'
Ag Ag -0.8971 1.1015 'International Tables Vol C Tables 4.2.6.8 and 6.1.1.4'

loop_
_geom_angle_atom_site_label_1
_geom_angle_atom_site_label_2
_geom_angle_atom_site_label_3
_geom_angle
_geom_angle_site_symmetry_1
_geom_angle_site_symmetry_3
_geom_angle_publ_flag
C19 Ag1 O11 149.73(12) . . ?
C19 Ag1 O12 118.93(11) . . ?
O11 Ag1 O12 88.72(9) . . ?
C19 Ag1 Ag2 91.18(10) . . ?
O11 Ag1 Ag2 81.38(6) . . ?
O12 Ag1 Ag2 79.72(6) . . ?
O13 S1 O14 120.44(15) . . ?
O13 S1 C15 109.23(16) . . ?
O14 S1 C15 109.29(15) . . ?
O13 S1 C18 108.42(15) . . ?
O14 S1 C18 103.19(16) . . ?
C15 S1 C18 105.10(16) . . ?
C19 N1 C18 178.9(3) . . ?
F11 C1 F13 106.5(3) . . ?
F11 C1 F12 108.8(3) . . ?
F13 C1 F12 106.1(3) . . ?
F11 C1 C2 113.1(3) . . ?
F13 C1 C2 113.0(3) . . ?
F12 C1 C2 109.2(3) . . ?
C29 Ag2 O21 141.07(12) . . ?
C29 Ag2 O22 126.58(11) . . ?
O21 Ag2 O22 90.73(9) . . ?
C29 Ag2 Ag1 97.19(9) . . ?
O21 Ag2 Ag1 78.57(7) . . ?
O22 Ag2 Ag1 77.76(6) . . ?
O24 S2 O23 120.68(16) . . ?
O24 S2 C25 110.30(15) . . ?
O23 S2 C25 108.74(15) . . ?
O24 S2 C28 104.98(16) . . ?
O23 S2 C28 107.54(15) . . ?
C25 S2 C28 103.08(15) . . ?
C29 N2 C28 172.2(3) . . ?
O21 C2 O12 129.7(3) . . ?
O21 C2 C1 115.2(3) . . ?
O12 C2 C1 115.0(3) . . ?
F33 C3 F32 107.1(3) . . ?
F33 C3 F31 106.9(3) . . ?
F32 C3 F31 107.0(3) . . ?
F33 C3 C4 112.5(3) . . ?
F32 C3 C4 113.4(3) . . ?
F31 C3 C4 109.6(3) . . ?
O22 C4 O11 131.0(3) . . ?
O22 C4 C3 116.0(3) . . ?
O11 C4 C3 112.9(3) . . ?
C4 O11 Ag1 122.0(2) . . ?
C12 C11 H11A 109.5 . . ?
C12 C11 H11B 109.5 . . ?
H11A C11 H11B 109.5 . . ?
C12 C11 H11C 109.5 . . ?
H11A C11 H11C 109.5 . . ?
H11B C11 H11C 109.5 . . ?
C2 O12 Ag1 120.1(2) . . ?
C17 C12 C13 118.5(3) . . ?
C17 C12 C11 120.8(3) . . ?
C13 C12 C11 120.6(3) . . ?
C14 C13 C12 121.5(3) . . ?
C14 C13 H027 119.2 . . ?
C12 C13 H027 119.2 . . ?
C13 C14 C15 118.7(3) . . ?
C13 C14 H032 120.6 . . ?
C15 C14 H032 120.6 . . ?
C14 C15 C16 121.2(3) . . ?
C14 C15 S1 120.0(3) . . ?
C16 C15 S1 118.8(3) . . ?
C17 C16 C15 118.9(3) . . ?
C17 C16 H038 120.6 . . ?
C15 C16 H038 120.6 . . ?
C16 C17 C12 121.1(3) . . ?
C16 C17 H035 119.5 . . ?
C12 C17 H035 119.5 . . ?
N1 C18 S1 111.7(2) . . ?
N1 C18 H02A 109.3 . . ?
S1 C18 H02A 109.3 . . ?
N1 C18 H02B 109.3 . . ?
S1 C18 H02B 109.3 . . ?
H02A C18 H02B 107.9 . . ?
N1 C19 Ag1 174.5(3) . . ?
C2 O21 Ag2 125.7(2) . . ?
C22 C21 H04A 109.5 . . ?
C22 C21 H04B 109.5 . . ?
H04A C21 H04B 109.5 . . ?
C22 C21 H04C 109.5 . . ?
H04A C21 H04C 109.5 . . ?
H04B C21 H04C 109.5 . . ?
C4 O22 Ag2 123.3(2) . . ?
C23 C22 C27 118.4(3) . . ?
C23 C22 C21 121.4(3) . . ?
C27 C22 C21 120.2(3) . . ?
C24 C23 C22 121.6(3) . . ?
C24 C23 H029 119.2 . . ?
C22 C23 H029 119.2 . . ?
C23 C24 C25 118.7(3) . . ?
C23 C24 H036 120.6 . . ?
C25 C24 H036 120.6 . . ?
C26 C25 C24 121.1(3) . . ?
C26 C25 S2 119.7(3) . . ?
C24 C25 S2 119.2(3) . . ?
C27 C26 C25 119.1(3) . . ?
C27 C26 H025 120.4 . . ?
C25 C26 H025 120.4 . . ?
C26 C27 C22 120.9(3) . . ?
C26 C27 H031 119.6 . . ?
C22 C27 H031 119.6 . . ?
N2 C28 S2 108.7(2) . . ?
N2 C28 H02C 110.0 . . ?
S2 C28 H02C 110.0 . . ?
N2 C28 H02D 110.0 . . ?
S2 C28 H02D 110.0 . . ?
H02C C28 H02D 108.3 . . ?
N2 C29 Ag2 171.9(3) . . ?

loop_
_geom_bond_atom_site_label_1
_geom_bond_atom_site_label_2
_geom_bond_distance
_geom_bond_site_symmetry_2
_geom_bond_publ_flag
Ag1 C19 2.056(4) . ?
Ag1 O11 2.208(2) . ?
Ag1 O12 2.335(2) . ?
Ag1 Ag2 3.0213(4) . ?
S1 O13 1.431(3) . ?
S1 O14 1.437(3) . ?
S1 C15 1.755(3) . ?
S1 C18 1.795(3) . ?
N1 C19 1.142(4) . ?
N1 C18 1.422(4) . ?
C1 F11 1.319(4) . ?
C1 F13 1.333(4) . ?
C1 F12 1.339(4) . ?
C1 C2 1.538(5) . ?
Ag2 C29 2.080(4) . ?
Ag2 O21 2.253(3) . ?
Ag2 O22 2.312(2) . ?
S2 O24 1.431(2) . ?
S2 O23 1.433(2) . ?
S2 C25 1.762(3) . ?
S2 C28 1.814(3) . ?
N2 C29 1.143(4) . ?
N2 C28 1.426(4) . ?
C2 O21 1.240(4) . ?
C2 O12 1.243(4) . ?
C3 F33 1.332(4) . ?
C3 F32 1.335(4) . ?
C3 F31 1.340(4) . ?
C3 C4 1.543(5) . ?
C4 O22 1.233(4) . ?
C4 O11 1.246(4) . ?
C11 C12 1.506(5) . ?
C11 H11A 0.9800 . ?
C11 H11B 0.9800 . ?
C11 H11C 0.9800 . ?
C12 C17 1.392(5) . ?
C12 C13 1.398(5) . ?
C13 C14 1.384(5) . ?
C13 H027 0.9500 . ?
C14 C15 1.387(5) . ?
C14 H032 0.9500 . ?
C15 C16 1.397(5) . ?
C16 C17 1.387(5) . ?
C16 H038 0.9500 . ?
C17 H035 0.9500 . ?
C18 H02A 0.9900 . ?
C18 H02B 0.9900 . ?
C21 C22 1.506(5) . ?
C21 H04A 0.9800 . ?
C21 H04B 0.9800 . ?
C21 H04C 0.9800 . ?
C22 C23 1.389(5) . ?
C22 C27 1.401(5) . ?
C23 C24 1.381(5) . ?
C23 H029 0.9500 . ?
C24 C25 1.389(5) . ?
C24 H036 0.9500 . ?
C25 C26 1.389(5) . ?
C26 C27 1.382(5) . ?
C26 H025 0.9500 . ?
C27 H031 0.9500 . ?
C28 H02C 0.9900 . ?
C28 H02D 0.9900 . ?

loop_
_geom_torsion_atom_site_label_1
_geom_torsion_atom_site_label_2
_geom_torsion_atom_site_label_3
_geom_torsion_atom_site_label_4
_geom_torsion
_geom_torsion_site_symmetry_1
_geom_torsion_site_symmetry_2
_geom_torsion_site_symmetry_3
_geom_torsion_site_symmetry_4
_geom_torsion_publ_flag
C19 Ag1 Ag2 C29 -37.32(13) . . . . ?
O11 Ag1 Ag2 C29 113.21(11) . . . . ?
O12 Ag1 Ag2 C29 -156.53(11) . . . . ?
C19 Ag1 Ag2 O21 103.44(12) . . . . ?
O11 Ag1 Ag2 O21 -106.04(10) . . . . ?
O12 Ag1 Ag2 O21 -15.77(10) . . . . ?
C19 Ag1 Ag2 O22 -163.29(11) . . . . ?
O11 Ag1 Ag2 O22 -12.76(9) . . . . ?
O12 Ag1 Ag2 O22 77.50(9) . . . . ?
F11 C1 C2 O21 -28.7(5) . . . . ?
F13 C1 C2 O21 -149.7(3) . . . . ?
F12 C1 C2 O21 92.6(4) . . . . ?
F11 C1 C2 O12 154.1(3) . . . . ?
F13 C1 C2 O12 33.1(4) . . . . ?
F12 C1 C2 O12 -84.7(4) . . . . ?
F33 C3 C4 O22 139.8(3) . . . . ?
F32 C3 C4 O22 18.1(4) . . . . ?
F31 C3 C4 O22 -101.3(4) . . . . ?
F33 C3 C4 O11 -42.8(4) . . . . ?
F32 C3 C4 O11 -164.5(3) . . . . ?
F31 C3 C4 O11 76.1(4) . . . . ?
O22 C4 O11 Ag1 -20.0(5) . . . . ?
C3 C4 O11 Ag1 163.1(2) . . . . ?
C19 Ag1 O11 C4 98.5(3) . . . . ?
O12 Ag1 O11 C4 -58.7(3) . . . . ?
Ag2 Ag1 O11 C4 21.1(2) . . . . ?
O21 C2 O12 Ag1 -12.4(5) . . . . ?
C1 C2 O12 Ag1 164.3(2) . . . . ?
C19 Ag1 O12 C2 -64.8(3) . . . . ?
O11 Ag1 O12 C2 102.3(3) . . . . ?
Ag2 Ag1 O12 C2 20.8(2) . . . . ?
C17 C12 C13 C14 0.6(5) . . . . ?
C11 C12 C13 C14 -178.2(3) . . . . ?
C12 C13 C14 C15 0.8(5) . . . . ?
C13 C14 C15 C16 -1.1(5) . . . . ?
C13 C14 C15 S1 179.2(3) . . . . ?
O13 S1 C15 C14 155.4(3) . . . . ?
O14 S1 C15 C14 21.8(3) . . . . ?
C18 S1 C15 C14 -88.4(3) . . . . ?
O13 S1 C15 C16 -24.2(3) . . . . ?
O14 S1 C15 C16 -157.9(3) . . . . ?
C18 S1 C15 C16 92.0(3) . . . . ?
C14 C15 C16 C17 0.1(5) . . . . ?
S1 C15 C16 C17 179.7(3) . . . . ?
C15 C16 C17 C12 1.4(5) . . . . ?
C13 C12 C17 C16 -1.8(5) . . . . ?
C11 C12 C17 C16 177.0(3) . . . . ?
C19 N1 C18 S1 -76(18) . . . . ?
O13 S1 C18 N1 59.4(3) . . . . ?
O14 S1 C18 N1 -171.8(2) . . . . ?
C15 S1 C18 N1 -57.3(3) . . . . ?
C18 N1 C19 Ag1 66(19) . . . . ?
O11 Ag1 C19 N1 -93(3) . . . . ?
O12 Ag1 C19 N1 60(3) . . . . ?
Ag2 Ag1 C19 N1 -19(3) . . . . ?
O12 C2 O21 Ag2 -12.6(6) . . . . ?
C1 C2 O21 Ag2 170.7(2) . . . . ?
C29 Ag2 O21 C2 109.2(3) . . . . ?
O22 Ag2 O21 C2 -55.5(3) . . . . ?
Ag1 Ag2 O21 C2 21.9(3) . . . . ?
O11 C4 O22 Ag2 0.0(5) . . . . ?
C3 C4 O22 Ag2 176.9(2) . . . . ?
C29 Ag2 O22 C4 -77.5(3) . . . . ?
O21 Ag2 O22 C4 90.6(3) . . . . ?
Ag1 Ag2 O22 C4 12.5(2) . . . . ?
C27 C22 C23 C24 0.4(5) . . . . ?
C21 C22 C23 C24 -179.9(3) . . . . ?
C22 C23 C24 C25 -0.1(5) . . . . ?
C23 C24 C25 C26 -0.6(5) . . . . ?
C23 C24 C25 S2 178.5(2) . . . . ?
O24 S2 C25 C26 29.9(3) . . . . ?
O23 S2 C25 C26 164.3(3) . . . . ?
C28 S2 C25 C26 -81.8(3) . . . . ?
O24 S2 C25 C24 -149.3(3) . . . . ?
O23 S2 C25 C24 -14.9(3) . . . . ?
C28 S2 C25 C24 99.1(3) . . . . ?
C24 C25 C26 C27 1.1(5) . . . . ?
S2 C25 C26 C27 -178.1(2) . . . . ?
C25 C26 C27 C22 -0.8(5) . . . . ?
C23 C22 C27 C26 0.0(5) . . . . ?
C21 C22 C27 C26 -179.7(3) . . . . ?
C29 N2 C28 S2 5(3) . . . . ?
O24 S2 C28 N2 -170.8(2) . . . . ?
O23 S2 C28 N2 59.6(3) . . . . ?
C25 S2 C28 N2 -55.2(3) . . . . ?
C28 N2 C29 Ag2 -22(4) . . . . ?
O21 Ag2 C29 N2 -97(2) . . . . ?
O22 Ag2 C29 N2 64(2) . . . . ?
Ag1 Ag2 C29 N2 -16(2) . . . . ?
